data_1545374
loop_
_publ_author_name
'Crandall, Laura A.'
'Dawadi, Mahesh B.'
'Burrell, Tailon'
'Odoom, Adwoa'
'Ziegler, Christopher J.'

_publ_section_title
;
 Structure and electronics in dimeric boron \p expanded azine and salphen
 complexes.
;
_journal_name_full
'Photochemical &amp; photobiological sciences : Official journal of the European Photochemistry Association and the European Society for Photobiology'
_journal_paper_doi 10.1039/c6pp00479b
_journal_year 2017
_chemical_formula_sum 'C32 H30 B2 F4 N2 O4 S2'
_chemical_formula_weight 668.32
_space_group_crystal_system monoclinic
_space_group_IT_number 14
_space_group_name_Hall '-P 2yn'
_space_group_name_H-M_alt 'P 1 21/n 1'
_symmetry_space_group_name_Hall '-P 2yn'
_symmetry_space_group_name_H-M 'P 1 21/n 1'
_atom_sites_solution_hydrogens geom
_audit_creation_method SHELXL-2014/7
_audit_update_record
;
2016-12-21 deposited with the CCDC.
2017-02-10 downloaded from the CCDC.
;
_cell_angle_alpha 90
_cell_angle_beta 96.073(2)
_cell_angle_gamma 90
_cell_formula_units_Z 2
_cell_length_a 9.6836(7)
_cell_length_b 5.6340(4)
_cell_length_c 27.2833(19)
_cell_measurement_reflns_used 9898
_cell_measurement_temperature 100(2)
_cell_measurement_theta_max 25.20
_cell_measurement_theta_min 2.32
_cell_volume 1480.15(18)
_computing_cell_refinement 'Bruker SAINT'
_computing_data_collection 'Bruker APEX2'
_computing_data_reduction 'Bruker SAINT'
_computing_molecular_graphics 'Bruker SHELXTL'
_computing_publication_material 'Bruker SHELXTL'
_computing_structure_refinement 'SHELXL-2014/7 (Sheldrick, 2014)'
_computing_structure_solution 'SHELXS-97 (Sheldrick, 2008)'
_diffrn_ambient_temperature 100(2)
_diffrn_measured_fraction_theta_full 0.992
_diffrn_measured_fraction_theta_max 0.992
_diffrn_measurement_device_type 'Bruker APEX-II CCD'
_diffrn_measurement_method '\f and \w scans'
_diffrn_radiation_type MoK\a
_diffrn_radiation_wavelength 0.71073
_diffrn_reflns_av_R_equivalents 0.0516
_diffrn_reflns_av_unetI/netI 0.0335
_diffrn_reflns_Laue_measured_fraction_full 0.992
_diffrn_reflns_Laue_measured_fraction_max 0.992
_diffrn_reflns_limit_h_max 11
_diffrn_reflns_limit_h_min -11
_diffrn_reflns_limit_k_max 6
_diffrn_reflns_limit_k_min -6
_diffrn_reflns_limit_l_max 32
_diffrn_reflns_limit_l_min -32
_diffrn_reflns_number 17125
_diffrn_reflns_point_group_measured_fraction_full 0.992
_diffrn_reflns_point_group_measured_fraction_max 0.992
_diffrn_reflns_theta_full 25.224
_diffrn_reflns_theta_max 25.224
_diffrn_reflns_theta_min 1.501
_exptl_absorpt_coefficient_mu 0.249
_exptl_absorpt_correction_T_max 0.7452
_exptl_absorpt_correction_T_min 0.5887
_exptl_absorpt_correction_type multi-scan
_exptl_absorpt_process_details SADABS
_exptl_crystal_colour yellow
_exptl_crystal_density_diffrn 1.500
_exptl_crystal_density_meas ?
_exptl_crystal_description needle
_exptl_crystal_F_000 692
_exptl_crystal_size_max 0.187
_exptl_crystal_size_mid 0.138
_exptl_crystal_size_min 0.101
_refine_diff_density_max 0.427
_refine_diff_density_min -0.321
_refine_diff_density_rms 0.059
_refine_ls_extinction_method none
_refine_ls_goodness_of_fit_ref 0.996
_refine_ls_hydrogen_treatment constr
_refine_ls_matrix_type full
_refine_ls_number_parameters 210
_refine_ls_number_reflns 2661
_refine_ls_number_restraints 0
_refine_ls_restrained_S_all 0.996
_refine_ls_R_factor_all 0.0451
_refine_ls_R_factor_gt 0.0402
_refine_ls_shift/su_max 0.000
_refine_ls_shift/su_mean 0.000
_refine_ls_structure_factor_coef Fsqd
_refine_ls_weighting_details 'w=1/[\s^2^(Fo^2^)+(0.1000P)^2^+0.2476P] where P=(Fo^2^+2Fc^2^)/3'
_refine_ls_weighting_scheme calc
_refine_ls_wR_factor_gt 0.1235
_refine_ls_wR_factor_ref 0.1295
_reflns_Friedel_coverage 0.000
_reflns_number_gt 2353
_reflns_number_total 2661
_reflns_threshold_expression 'I > 2\s(I)'
_cod_data_source_file c6pp00479b2.cif
_cod_data_source_block 5
_cod_depositor_comments
;
The following automatic conversions were performed:

'_exptl_crystal_density_meas' value 'not measured' was changed to '?'
- the value is perceived as not measured.

Automatic conversion script
Id: cif_fix_values 4973 2017-02-22 13:04:09Z antanas 
;
_cod_database_code 1545374
_shelx_shelxl_version_number 2014/7
_shelx_space_group_comment
; 
The symmetry employed for this shelxl refinement is uniquely defined 
by the following loop, which should always be used as a source of 
symmetry information in preference to the above space-group names. 
They are only intended as comments. 
;
_shelx_estimated_absorpt_t_min 0.955
_shelx_estimated_absorpt_t_max 0.975

loop_
_space_group_symop_operation_xyz
'x, y, z'
'-x+1/2, y+1/2, -z+1/2'
'-x, -y, -z'
'x-1/2, -y-1/2, z-1/2'

loop_
_atom_site_label
_atom_site_type_symbol
_atom_site_fract_x
_atom_site_fract_y
_atom_site_fract_z
_atom_site_U_iso_or_equiv
_atom_site_adp_type
_atom_site_occupancy
_atom_site_site_symmetry_order
_atom_site_calc_flag
_atom_site_refinement_flags_posn
_atom_site_refinement_flags_adp
B1 B 0.77147(19) 0.6148(4) 0.07887(7) 0.0189(4) Uani 1 1 d . .
C1 C 0.59890(16) 0.5226(3) 0.15496(6) 0.0176(4) Uani 1 1 d . .
C2 C 0.70427(17) 0.3655(3) 0.14532(6) 0.0178(4) Uani 1 1 d . .
C3 C 0.73361(17) 0.1631(3) 0.17492(6) 0.0198(4) Uani 1 1 d . .
H3 H 0.8014 0.0520 0.1668 0.024 Uiso 1 1 calc R U
C4 C 0.66426(16) 0.1276(3) 0.21520(6) 0.0193(4) Uani 1 1 d . .
H4 H 0.6827 -0.0120 0.2343 0.023 Uiso 1 1 calc R U
C5 C 0.56483(17) 0.2935(3) 0.22955(6) 0.0186(4) Uani 1 1 d . .
C6 C 0.50482(18) 0.2643(3) 0.27396(7) 0.0199(4) Uani 1 1 d . .
H6 H 0.5272 0.1283 0.2938 0.024 Uiso 1 1 calc R U
C7 C 0.41431(17) 0.4302(3) 0.28881(6) 0.0210(4) Uani 1 1 d . .
H7 H 0.3751 0.4107 0.3190 0.025 Uiso 1 1 calc R U
C8 C 0.38006(17) 0.6289(3) 0.25897(6) 0.0208(4) Uani 1 1 d . .
H8 H 0.3170 0.7432 0.2692 0.025 Uiso 1 1 calc R U
C9 C 0.43604(17) 0.6614(3) 0.21519(6) 0.0188(4) Uani 1 1 d . .
H9 H 0.4107 0.7968 0.1955 0.023 Uiso 1 1 calc R U
C10 C 0.53071(16) 0.4954(3) 0.19930(6) 0.0172(4) Uani 1 1 d . .
C11 C 0.55301(17) 0.6888(3) 0.11752(6) 0.0175(4) Uani 1 1 d . .
H11 H 0.4700 0.7756 0.1202 0.021 Uiso 1 1 calc R U
C12 C 0.55937(17) 0.8660(3) 0.03901(6) 0.0177(4) Uani 1 1 d . .
C13 C 0.42770(17) 0.8089(3) 0.01700(6) 0.0197(4) Uani 1 1 d . .
H13 H 0.3790 0.6774 0.0286 0.024 Uiso 1 1 calc R U
C14 C 0.63258(17) 1.0551(3) 0.02210(6) 0.0193(4) Uani 1 1 d . .
H14 H 0.7231 1.0916 0.0371 0.023 Uiso 1 1 calc R U
C15 C 0.0970(2) 0.1244(4) 0.05198(7) 0.0316(5) Uani 1 1 d . .
H15A H 0.1226 -0.0040 0.0305 0.047 Uiso 1 1 calc R U
H15B H 0.0540 0.2541 0.0318 0.047 Uiso 1 1 calc R U
H15C H 0.0309 0.0645 0.0739 0.047 Uiso 1 1 calc R U
C16 C 0.1620(2) 0.4440(4) 0.12220(8) 0.0332(5) Uani 1 1 d . .
H16A H 0.0880 0.3653 0.1380 0.050 Uiso 1 1 calc R U
H16B H 0.1216 0.5679 0.0999 0.050 Uiso 1 1 calc R U
H16C H 0.2285 0.5158 0.1475 0.050 Uiso 1 1 calc R U
F1 F 0.79722(10) 0.56579(18) 0.03123(4) 0.0252(3) Uani 1 1 d . .
F2 F 0.86779(10) 0.77471(17) 0.10063(4) 0.0248(3) Uani 1 1 d . .
N1 N 0.62163(14) 0.7256(2) 0.07948(5) 0.0168(3) Uani 1 1 d . .
O1 O 0.77587(11) 0.3936(2) 0.10667(4) 0.0200(3) Uani 1 1 d . .
O2 O 0.29592(13) 0.0362(2) 0.12323(5) 0.0308(4) Uani 1 1 d . .
S1 S 0.24897(4) 0.23149(8) 0.08808(2) 0.02316(19) Uani 1 1 d . .

loop_
_atom_site_aniso_label
_atom_site_aniso_U_11
_atom_site_aniso_U_22
_atom_site_aniso_U_33
_atom_site_aniso_U_23
_atom_site_aniso_U_13
_atom_site_aniso_U_12
B1 0.0188(9) 0.0221(10) 0.0165(10) 0.0014(8) 0.0052(8) 0.0033(7)
C1 0.0166(8) 0.0186(9) 0.0171(9) 0.0001(7) -0.0003(6) -0.0014(6)
C2 0.0171(8) 0.0205(9) 0.0157(9) -0.0025(7) 0.0016(6) -0.0024(6)
C3 0.0179(8) 0.0183(9) 0.0230(10) -0.0019(7) 0.0008(7) 0.0029(7)
C4 0.0187(8) 0.0180(9) 0.0202(9) 0.0011(7) -0.0016(7) -0.0005(7)
C5 0.0161(8) 0.0214(9) 0.0177(9) 0.0005(7) -0.0009(7) -0.0028(7)
C6 0.0218(9) 0.0203(9) 0.0171(10) 0.0026(7) 0.0001(7) -0.0038(6)
C7 0.0195(8) 0.0282(10) 0.0155(9) 0.0008(7) 0.0033(7) -0.0050(7)
C8 0.0177(8) 0.0251(9) 0.0198(9) -0.0027(7) 0.0035(7) -0.0002(7)
C9 0.0180(8) 0.0201(9) 0.0177(9) 0.0020(7) -0.0004(7) -0.0008(7)
C10 0.0142(8) 0.0197(8) 0.0172(9) -0.0012(7) -0.0010(6) -0.0029(6)
C11 0.0169(8) 0.0180(8) 0.0177(9) -0.0013(7) 0.0032(7) -0.0004(6)
C12 0.0203(8) 0.0186(9) 0.0147(9) 0.0001(7) 0.0053(7) 0.0034(7)
C13 0.0203(8) 0.0205(9) 0.0192(9) 0.0010(7) 0.0063(7) -0.0007(7)
C14 0.0170(8) 0.0233(9) 0.0178(9) -0.0019(7) 0.0031(6) -0.0009(7)
C15 0.0267(10) 0.0424(12) 0.0263(10) -0.0016(9) 0.0053(8) -0.0097(9)
C16 0.0318(10) 0.0284(11) 0.0385(12) -0.0039(8) -0.0009(9) 0.0065(8)
F1 0.0268(6) 0.0291(6) 0.0213(6) 0.0025(4) 0.0096(4) 0.0048(4)
F2 0.0185(5) 0.0255(6) 0.0305(6) -0.0007(4) 0.0032(4) -0.0009(4)
N1 0.0170(7) 0.0192(8) 0.0145(8) 0.0008(5) 0.0029(6) 0.0003(5)
O1 0.0194(6) 0.0224(7) 0.0191(7) 0.0013(5) 0.0054(5) 0.0047(5)
O2 0.0304(7) 0.0340(8) 0.0292(8) 0.0083(6) 0.0092(6) 0.0127(6)
S1 0.0205(3) 0.0267(3) 0.0225(3) 0.00345(17) 0.0035(2) -0.00078(17)

loop_
_atom_type_symbol
_atom_type_description
_atom_type_scat_dispersion_real
_atom_type_scat_dispersion_imag
_atom_type_scat_source
C C 0.0033 0.0016 'International Tables Vol C Tables 4.2.6.8 and 6.1.1.4'
N N 0.0061 0.0033 'International Tables Vol C Tables 4.2.6.8 and 6.1.1.4'
O O 0.0106 0.0060 'International Tables Vol C Tables 4.2.6.8 and 6.1.1.4'
B B 0.0013 0.0007 'International Tables Vol C Tables 4.2.6.8 and 6.1.1.4'
F F 0.0171 0.0103 'International Tables Vol C Tables 4.2.6.8 and 6.1.1.4'
S S 0.1246 0.1234 'International Tables Vol C Tables 4.2.6.8 and 6.1.1.4'
H H 0.0000 0.0000 'International Tables Vol C Tables 4.2.6.8 and 6.1.1.4'

loop_
_geom_angle_atom_site_label_1
_geom_angle_atom_site_label_2
_geom_angle_atom_site_label_3
_geom_angle
_geom_angle_site_symmetry_3
F1 B1 F2 110.75(14) .
F1 B1 O1 108.75(14) .
F2 B1 O1 110.61(14) .
F1 B1 N1 110.32(14) .
F2 B1 N1 108.42(14) .
O1 B1 N1 107.96(13) .
C2 C1 C11 117.47(15) .
C2 C1 C10 119.84(15) .
C11 C1 C10 122.34(14) .
O1 C2 C1 121.71(15) .
O1 C2 C3 117.39(14) .
C1 C2 C3 120.81(15) .
C4 C3 C2 119.65(15) .
C3 C4 C5 122.01(16) .
C6 C5 C10 120.06(15) .
C6 C5 C4 120.77(15) .
C10 C5 C4 119.12(15) .
C7 C6 C5 120.62(16) .
C6 C7 C8 119.44(15) .
C9 C8 C7 121.30(16) .
C8 C9 C10 120.51(16) .
C9 C10 C5 118.06(15) .
C9 C10 C1 123.80(15) .
C5 C10 C1 118.11(15) .
N1 C11 C1 121.91(15) .
C14 C12 C13 120.87(16) .
C14 C12 N1 119.40(14) .
C13 C12 N1 119.73(15) .
C12 C13 C14 119.71(16) 3_675
C12 C14 C13 119.41(15) 3_675
C11 N1 C12 119.34(14) .
C11 N1 B1 119.34(14) .
C12 N1 B1 121.31(13) .
C2 O1 B1 121.67(13) .
O2 S1 C16 106.70(9) .
O2 S1 C15 106.34(9) .
C16 S1 C15 96.16(9) .

loop_
_geom_bond_atom_site_label_1
_geom_bond_atom_site_label_2
_geom_bond_distance
_geom_bond_site_symmetry_2
B1 F1 1.377(2) .
B1 F2 1.384(2) .
B1 O1 1.457(2) .
B1 N1 1.581(2) .
C1 C2 1.397(2) .
C1 C11 1.422(2) .
C1 C10 1.446(2) .
C2 O1 1.3315(19) .
C2 C3 1.409(2) .
C3 C4 1.362(2) .
C4 C5 1.426(2) .
C5 C6 1.408(3) .
C5 C10 1.424(2) .
C6 C7 1.372(2) .
C7 C8 1.403(2) .
C8 C9 1.375(2) .
C9 C10 1.410(2) .
C11 N1 1.307(2) .
C12 C14 1.386(2) .
C12 C13 1.388(2) .
C12 N1 1.438(2) .
C13 C14 1.391(2) 3_675
C14 C13 1.391(2) 3_675
C15 S1 1.7872(19) .
C16 S1 1.782(2) .
O2 S1 1.4981(13) .
